data_9014911
loop_
_publ_author_name
'Camara, F.'
'Sokolova, E.'
'Hawthorne, F. C.'
'Abdu, Y.'

_publ_section_title
;
 From structure topology to chemical composition. IX. Titanium silicates: revision of
 the crystal chemistry of lomonosovite and murmanite, Group-IV minerals
;
_journal_name_full 'Mineralogical Magazine'
_journal_page_first 1207
_journal_page_last 1228
_journal_paper_doi 10.1180/minmag.2008.072.6.1207
_journal_volume 72
_journal_year 2008
_chemical_compound_source 'Lovozero alkaline massif, Russia'
_chemical_formula_sum 'Ca0.055 Fe0.08 Mg0.055 Mn0.215 Na4.75 Nb0.255 O13 P Si2 Ta0.005 Ti1.415 Zr0.055'
_chemical_name_mineral Lomonosovite
_space_group_IT_number 2
_symmetry_space_group_name_Hall '-P 1'
_symmetry_space_group_name_H-M 'P -1'
_cell_angle_alpha 99.957
_cell_angle_beta 96.711
_cell_angle_gamma 90.360
_cell_length_a 5.4170
_cell_length_b 7.1190
_cell_length_c 14.487
_cell_formula_units_Z 2
_cell_volume 546.286
_database_code_amcsd 0018518
_exptl_crystal_density_diffrn 3.171
_cod_original_formula_sum 'Na4.75 Ca.055 Mn.215 Ti1.415 Nb.255 Fe.08 Ta.005 Zr.055 Mg.055 Si2 P O13'
_cod_database_code 9014911

loop_
_space_group_symop_operation_xyz
x,y,z
-x,-y,-z

loop_
_atom_site_aniso_label
_atom_site_aniso_U_11
_atom_site_aniso_U_22
_atom_site_aniso_U_33
_atom_site_aniso_U_12
_atom_site_aniso_U_13
_atom_site_aniso_U_23
Na(1) 0.01700 0.02170 0.01390 -0.00370 0.00060 0.00350
Na(2) 0.01260 0.01590 0.03560 0.00290 -0.00520 -0.00450
Na(3) 0.02220 0.01420 0.01810 -0.00028 -0.00070 -0.00057
Ca(3) 0.02220 0.01420 0.01810 -0.00028 -0.00070 -0.00057
Na(4) 0.02670 0.01610 0.01860 0.00330 0.00080 0.00110
Mn2+(4) 0.02670 0.01610 0.01860 0.00330 0.00080 0.00110
Na(5) 0.03120 0.01550 0.02030 0.00240 0.00550 0.00580
Ti(1) 0.00720 0.00757 0.00951 0.00042 0.00135 0.00179
Mn2+(1) 0.00720 0.00757 0.00951 0.00042 0.00135 0.00179
Nb(1) 0.00720 0.00757 0.00951 0.00042 0.00135 0.00179
Fe3+(1) 0.00720 0.00757 0.00951 0.00042 0.00135 0.00179
Ta(1) 0.00720 0.00757 0.00951 0.00042 0.00135 0.00179
Fe2+(1) 0.00720 0.00757 0.00951 0.00042 0.00135 0.00179
Ti(2) 0.01771 0.01111 0.00982 0.00247 0.00013 0.00161
Mn2+(2) 0.01771 0.01111 0.00982 0.00247 0.00013 0.00161
Nb(2) 0.01771 0.01111 0.00982 0.00247 0.00013 0.00161
Zr(2) 0.01771 0.01111 0.00982 0.00247 0.00013 0.00161
Mg(2) 0.01771 0.01111 0.00982 0.00247 0.00013 0.00161
Fe2+(2) 0.01771 0.01111 0.00982 0.00247 0.00013 0.00161
Si(1) 0.00813 0.00652 0.00755 0.00007 0.00122 0.00152
Si(2) 0.00819 0.00614 0.00644 0.00011 0.00051 0.00092
P 0.01012 0.00799 0.00866 0.00022 0.00141 0.00056
O(1) 0.02330 0.00640 0.00980 0.00170 0.00190 0.00150
O(2) 0.01560 0.01440 0.00810 0.00090 0.00070 0.00130
O(3) 0.01740 0.01800 0.02150 0.00910 -0.00360 0.00350
O(4) 0.02130 0.02080 0.02400 -0.01120 0.00980 0.00090
O(5) 0.01820 0.01280 0.00670 -0.00060 0.00040 0.00150
O(6) 0.01210 0.01780 0.01260 -0.00660 0.00110 0.00240
O(7) 0.01050 0.01320 0.01110 0.00470 0.00100 0.00110
O(8) 0.01440 0.01950 0.00890 -0.00250 0.00110 0.00010
O(9) 0.02030 0.01130 0.01080 0.00040 0.00240 0.00240
O(10) 0.01750 0.00920 0.01120 0.00260 0.00240 -0.00030
O(11) 0.01190 0.01960 0.02470 0.00090 0.00650 0.00110
O(12) 0.02720 0.01040 0.01760 -0.00260 0.00470 0.00360
O(13) 0.02730 0.01730 0.01330 0.00140 -0.00590 0.00080

loop_
_atom_site_label
_atom_site_fract_x
_atom_site_fract_y
_atom_site_fract_z
_atom_site_occupancy
_atom_site_U_iso_or_equiv
Na(1) 0.17183 0.41851 0.23393 0.97500 0.01759
Na(2) 0.75658 0.88235 -0.00370 0.97500 0.02310
Na(3) 0.67740 0.97076 0.36205 0.94500 0.01881
Ca(3) 0.67740 0.97076 0.36205 0.05500 0.01881
Na(4) 0.67504 0.45798 0.39770 0.85500 0.02085
Mn2+(4) 0.67504 0.45798 0.39770 0.08000 0.02085
Na(5) 0.23789 0.74012 0.41534 1.00000 0.02180
Ti(1) 0.16618 0.92849 0.21810 0.76000 0.00803
Mn2+(1) 0.16618 0.92849 0.21810 0.02500 0.00803
Nb(1) 0.16618 0.92849 0.21810 0.15500 0.00803
Fe3+(1) 0.16618 0.92849 0.21810 0.03000 0.00803
Ta(1) 0.16618 0.92849 0.21810 0.00500 0.00803
Fe2+(1) 0.16618 0.92849 0.21810 0.02500 0.00803
Ti(2) 0.77151 0.38667 -0.00770 0.65500 0.01302
Mn2+(2) 0.77151 0.38667 -0.00770 0.11000 0.01302
Nb(2) 0.77151 0.38667 -0.00770 0.10000 0.01302
Zr(2) 0.77151 0.38667 -0.00770 0.05500 0.01302
Mg(2) 0.77151 0.38667 -0.00770 0.05500 0.01302
Fe2+(2) 0.77151 0.38667 -0.00770 0.02500 0.01302
Si(1) 0.66652 0.20422 0.17702 1.00000 0.00734
Si(2) 0.64975 0.64040 0.19841 1.00000 0.00697
P 0.17814 0.22491 0.43221 1.00000 0.00901
O(1) 0.67330 0.42899 0.23057 1.00000 0.01320
O(2) 0.63916 0.19579 0.06524 1.00000 0.01290
O(3) 0.92870 0.12230 0.21347 1.00000 0.01940
O(4) 0.43660 0.10347 0.21026 1.00000 0.02190
O(5) 0.59482 0.60837 0.08374 1.00000 0.01270
O(6) 0.90590 0.75276 0.24541 1.00000 0.01430
O(7) 0.41669 0.73437 0.24916 1.00000 0.01170
O(8) 0.12981 0.83454 0.09180 1.00000 0.01460
O(9) 0.08800 0.42270 0.07013 1.00000 0.01400
O(10) 0.23599 0.03479 0.36655 1.00000 0.01280
O(11) 0.90049 0.22363 0.44212 1.00000 0.01870
O(12) 0.24970 0.39967 0.39089 1.00000 0.01810
O(13) 0.32940 0.23068 0.52885 1.00000 0.02020

loop_
_cod_related_entry_id
_cod_related_entry_database
_cod_related_entry_code
1 AMCSD 0018518
